data_7241563
loop_
_publ_author_name
'Peloquin, Andrew J.'
'Kobra, Khadijatul'
'McMillen, Colin D.'
'Iacono, Scott T.'
'Pennington, William T.'

_publ_section_title
;
 Isolation of hydrazine oxidation products via halogen bonding: C--I bond
 scission and crystal polymorphism
;
_journal_issue 2
_journal_name_full CrystEngComm
_journal_page_first 419
_journal_page_last 426
_journal_paper_doi 10.1039/D0CE01568G
_journal_volume 23
_journal_year 2021
_chemical_formula_moiety 'C6 F3 I3, C4 H12 N, I'
_chemical_formula_sum 'C10 H12 F3 I4 N'
_chemical_formula_weight 710.81
_chemical_name_common '1,3,5-trifluoro-2,4,6-triiodobenzene tetramethylammonium iodide cocrystal'
_space_group_crystal_system monoclinic
_space_group_IT_number 14
_space_group_name_Hall '-P 2yn'
_space_group_name_H-M_alt 'P 1 21/n 1'
_atom_sites_solution_hydrogens geom
_atom_sites_solution_primary dual
_atom_sites_solution_secondary difmap
_audit_creation_method SHELXL-2016/6
_audit_update_record
;
2020-10-22 deposited with the CCDC.	2020-11-23 downloaded from the CCDC.
;
_cell_angle_alpha 90
_cell_angle_beta 98.8500(10)
_cell_angle_gamma 90
_cell_formula_units_Z 4
_cell_length_a 7.3340(2)
_cell_length_b 21.8848(7)
_cell_length_c 11.0627(3)
_cell_measurement_reflns_used 9928
_cell_measurement_temperature 100(2)
_cell_measurement_theta_max 26.36
_cell_measurement_theta_min 2.63
_cell_volume 1754.46(9)
_computing_cell_refinement 'Bruker SAINT'
_computing_data_collection 'Bruker APEX3'
_computing_data_reduction 'Bruker SAINT'
_computing_molecular_graphics 'Bruker SHELXTL'
_computing_publication_material 'Bruker SHELXTL'
_computing_structure_refinement 'SHELXL-2016/6 (Sheldrick, 2016)'
_computing_structure_solution 'SHELXT 2014/5 (Sheldrick, 2014)'
_diffrn_ambient_temperature 100(2)
_diffrn_measured_fraction_theta_full 0.997
_diffrn_measured_fraction_theta_max 0.998
_diffrn_measurement_device_type 'Bruker D8 Venture Photon 100'
_diffrn_measurement_method '\f and \w scans'
_diffrn_radiation_type MoK\a
_diffrn_radiation_wavelength 0.71073
_diffrn_reflns_av_R_equivalents 0.0250
_diffrn_reflns_av_unetI/netI 0.0142
_diffrn_reflns_Laue_measured_fraction_full 0.997
_diffrn_reflns_Laue_measured_fraction_max 0.998
_diffrn_reflns_limit_h_max 8
_diffrn_reflns_limit_h_min -9
_diffrn_reflns_limit_k_max 27
_diffrn_reflns_limit_k_min -27
_diffrn_reflns_limit_l_max 13
_diffrn_reflns_limit_l_min -13
_diffrn_reflns_number 26043
_diffrn_reflns_point_group_measured_fraction_full 0.997
_diffrn_reflns_point_group_measured_fraction_max 0.998
_diffrn_reflns_theta_full 25.242
_diffrn_reflns_theta_max 26.394
_diffrn_reflns_theta_min 2.083
_diffrn_source 'Incoatec I\mS'
_exptl_absorpt_coefficient_mu 7.117
_exptl_absorpt_correction_T_max 0.51
_exptl_absorpt_correction_T_min 0.31
_exptl_absorpt_correction_type multi-scan
_exptl_absorpt_process_details 'Bruker, SADABS'
_exptl_crystal_colour colourless
_exptl_crystal_density_diffrn 2.691
_exptl_crystal_density_meas ?
_exptl_crystal_density_method 'not measured'
_exptl_crystal_description needle
_exptl_crystal_F_000 1272
_exptl_crystal_size_max 0.505
_exptl_crystal_size_mid 0.127
_exptl_crystal_size_min 0.111
_exptl_transmission_factor_max 'not measured'
_exptl_transmission_factor_min 'not measured'
_refine_diff_density_max 0.813
_refine_diff_density_min -0.962
_refine_diff_density_rms 0.099
_refine_ls_extinction_method none
_refine_ls_goodness_of_fit_ref 1.114
_refine_ls_hydrogen_treatment constr
_refine_ls_matrix_type full
_refine_ls_number_parameters 167
_refine_ls_number_reflns 3585
_refine_ls_number_restraints 0
_refine_ls_restrained_S_all 1.114
_refine_ls_R_factor_all 0.0179
_refine_ls_R_factor_gt 0.0166
_refine_ls_shift/su_max 0.002
_refine_ls_shift/su_mean 0.000
_refine_ls_structure_factor_coef Fsqd
_refine_ls_weighting_details 'w=1/[\s^2^(Fo^2^)+(0.0088P)^2^+5.2639P] where P=(Fo^2^+2Fc^2^)/3'
_refine_ls_weighting_scheme calc
_refine_ls_wR_factor_gt 0.0380
_refine_ls_wR_factor_ref 0.0387
_reflns_Friedel_coverage 0.000
_reflns_number_gt 3421
_reflns_number_total 3585
_reflns_threshold_expression 'I > 2\s(I)'
_cod_data_source_file d0ce01568g2.cif
_cod_data_source_block (135-TFTIB)(NMe4I)_UDMH
_cod_depositor_comments
;
The following automatic conversions were performed:

data item '_exptl_crystal_density_meas' value 'not measured' was
changed to '?' -- the value is perceived as not measured.

Automatic conversion script
Id: cif_fix_values 7556 2019-12-06 15:28:31Z antanas 

 Adding full bibliography for 7241557--7241566.cif.
;
_cod_original_sg_symbol_H-M 'P 21/n'
_cod_database_code 7241563
_shelx_shelxl_version_number 2016/6
_shelx_space_group_comment
;
The symmetry employed for this shelxl refinement is uniquely defined
by the following loop, which should always be used as a source of
symmetry information in preference to the above space-group names.
They are only intended as comments.
;
_shelx_estimated_absorpt_t_min 0.124
_shelx_estimated_absorpt_t_max 0.505

loop_
_space_group_symop_operation_xyz
'x, y, z'
'-x+1/2, y+1/2, -z+1/2'
'-x, -y, -z'
'x-1/2, -y-1/2, z-1/2'

loop_
_atom_site_label
_atom_site_type_symbol
_atom_site_fract_x
_atom_site_fract_y
_atom_site_fract_z
_atom_site_U_iso_or_equiv
_atom_site_adp_type
_atom_site_occupancy
_atom_site_site_symmetry_order
_atom_site_calc_flag
_atom_site_refinement_flags_posn
_atom_site_refinement_flags_adp
_atom_site_refinement_flags_occupancy
_atom_site_disorder_assembly
_atom_site_disorder_group
I1 I 0.77519(3) 0.54671(2) 0.87148(2) 0.02716(6) Uani 1 1 d . . . . .
I2 I 0.77009(3) 0.57962(2) 0.32916(2) 0.01895(5) Uani 1 1 d . . . . .
I3 I 0.69811(3) 0.32674(2) 0.53043(2) 0.01992(5) Uani 1 1 d . . . . .
F1 F 0.7238(3) 0.40929(9) 0.77262(17) 0.0235(4) Uani 1 1 d . . . . .
F2 F 0.7857(3) 0.60618(9) 0.61384(19) 0.0275(4) Uani 1 1 d . . . . .
F3 F 0.7220(3) 0.43647(9) 0.35201(17) 0.0235(4) Uani 1 1 d . . . . .
C1 C 0.7293(4) 0.44641(15) 0.6766(3) 0.0183(6) Uani 1 1 d . . . . .
C2 C 0.7516(4) 0.50881(15) 0.6968(3) 0.0194(6) Uani 1 1 d . . . . .
C3 C 0.7625(4) 0.54562(14) 0.5971(3) 0.0198(6) Uani 1 1 d . . . . .
C4 C 0.7515(4) 0.52280(14) 0.4794(3) 0.0177(6) Uani 1 1 d . . . . .
C5 C 0.7302(4) 0.45997(14) 0.4656(3) 0.0177(6) Uani 1 1 d . . . . .
C6 C 0.7186(4) 0.42079(14) 0.5615(3) 0.0177(6) Uani 1 1 d . . . . .
N1 N 0.7122(4) 0.31155(12) 1.1081(2) 0.0176(5) Uani 1 1 d . . . . .
C7 C 0.7036(5) 0.37218(15) 1.0463(3) 0.0236(7) Uani 1 1 d . . . . .
H7A H 0.810565 0.376899 1.003802 0.035 Uiso 1 1 calc R U . . .
H7B H 0.704455 0.404646 1.107358 0.035 Uiso 1 1 calc R U . . .
H7C H 0.589978 0.374882 0.986886 0.035 Uiso 1 1 calc R U . . .
C8 C 0.5597(4) 0.30906(14) 1.1785(3) 0.0129(6) Uani 1 1 d . . . . .
H8A H 0.442339 0.309924 1.122543 0.019 Uiso 1 1 calc R U . . .
H8B H 0.566448 0.344302 1.233650 0.019 Uiso 1 1 calc R U . . .
H8C H 0.567840 0.271269 1.226561 0.019 Uiso 1 1 calc R U . . .
C9 C 0.8864(5) 0.30662(17) 1.1973(3) 0.0254(7) Uani 1 1 d . . . . .
H9A H 0.992553 0.310850 1.153908 0.038 Uiso 1 1 calc R U . . .
H9B H 0.891107 0.266707 1.237822 0.038 Uiso 1 1 calc R U . . .
H9C H 0.889758 0.339059 1.258656 0.038 Uiso 1 1 calc R U . . .
C10 C 0.7014(5) 0.26139(16) 1.0158(3) 0.0262(7) Uani 1 1 d . . . . .
H10A H 0.582426 0.263384 0.961722 0.039 Uiso 1 1 calc R U . . .
H10B H 0.713045 0.221830 1.057798 0.039 Uiso 1 1 calc R U . . .
H10C H 0.801618 0.266023 0.967246 0.039 Uiso 1 1 calc R U . . .
I4 I 0.82680(3) 0.67715(2) 0.09382(2) 0.01762(5) Uani 1 1 d . . . . .

loop_
_atom_site_aniso_label
_atom_site_aniso_U_11
_atom_site_aniso_U_22
_atom_site_aniso_U_33
_atom_site_aniso_U_23
_atom_site_aniso_U_13
_atom_site_aniso_U_12
I1 0.02822(12) 0.03243(13) 0.01958(11) -0.00806(9) -0.00032(9) 0.00476(9)
I2 0.01657(10) 0.01855(10) 0.02202(11) 0.00338(8) 0.00390(8) 0.00011(8)
I3 0.02104(11) 0.01541(10) 0.02313(11) 0.00022(8) 0.00285(8) 0.00008(8)
F1 0.0266(10) 0.0242(10) 0.0189(9) 0.0057(8) 0.0007(8) 0.0038(8)
F2 0.0345(11) 0.0154(9) 0.0313(11) -0.0043(8) 0.0011(9) -0.0006(8)
F3 0.0349(11) 0.0194(9) 0.0164(9) -0.0029(7) 0.0045(8) 0.0001(8)
C1 0.0130(14) 0.0238(16) 0.0172(15) 0.0035(12) -0.0004(12) 0.0022(12)
C2 0.0176(15) 0.0229(16) 0.0168(15) -0.0031(12) 0.0003(12) 0.0042(13)
C3 0.0153(15) 0.0165(15) 0.0272(17) -0.0041(13) 0.0022(13) -0.0003(12)
C4 0.0136(14) 0.0189(15) 0.0202(15) 0.0024(12) 0.0015(12) 0.0024(12)
C5 0.0138(14) 0.0206(16) 0.0181(15) -0.0020(12) 0.0008(12) 0.0010(12)
C6 0.0143(14) 0.0160(14) 0.0219(16) -0.0017(12) 0.0004(12) 0.0015(12)
N1 0.0166(13) 0.0210(14) 0.0156(13) 0.0017(11) 0.0038(10) 0.0007(10)
C7 0.0262(17) 0.0198(16) 0.0255(17) 0.0083(13) 0.0063(14) 0.0011(13)
C8 0.0095(13) 0.0211(15) 0.0092(13) 0.0050(11) 0.0051(10) 0.0007(11)
C9 0.0176(16) 0.036(2) 0.0210(17) 0.0064(14) -0.0019(13) 0.0002(14)
C10 0.0237(17) 0.0250(18) 0.0309(19) -0.0057(14) 0.0073(15) -0.0007(14)
I4 0.01987(10) 0.01640(10) 0.01686(10) 0.00013(7) 0.00371(8) 0.00015(7)

loop_
_atom_type_symbol
_atom_type_description
_atom_type_scat_dispersion_real
_atom_type_scat_dispersion_imag
_atom_type_scat_source
C C 0.0033 0.0016 'International Tables Vol C Tables 4.2.6.8 and 6.1.1.4'
H H 0.0000 0.0000 'International Tables Vol C Tables 4.2.6.8 and 6.1.1.4'
F F 0.0171 0.0103 'International Tables Vol C Tables 4.2.6.8 and 6.1.1.4'
I I -0.4742 1.8119 'International Tables Vol C Tables 4.2.6.8 and 6.1.1.4'
N N 0.0061 0.0033 'International Tables Vol C Tables 4.2.6.8 and 6.1.1.4'

loop_
_geom_angle_atom_site_label_1
_geom_angle_atom_site_label_2
_geom_angle_atom_site_label_3
_geom_angle
_geom_angle_site_symmetry_1
_geom_angle_site_symmetry_3
_geom_angle_publ_flag
F1 C1 C6 118.6(3) . . ?
F1 C1 C2 119.0(3) . . ?
C6 C1 C2 122.4(3) . . ?
C3 C2 C1 117.7(3) . . ?
C3 C2 I1 120.2(2) . . ?
C1 C2 I1 122.1(2) . . ?
F2 C3 C2 119.1(3) . . ?
F2 C3 C4 118.2(3) . . ?
C2 C3 C4 122.7(3) . . ?
C3 C4 C5 116.7(3) . . ?
C3 C4 I2 122.0(2) . . ?
C5 C4 I2 121.3(2) . . ?
F3 C5 C6 118.7(3) . . ?
F3 C5 C4 117.8(3) . . ?
C6 C5 C4 123.5(3) . . ?
C5 C6 C1 117.1(3) . . ?
C5 C6 I3 119.9(2) . . ?
C1 C6 I3 122.9(2) . . ?
C8 N1 C7 107.2(2) . . ?
C8 N1 C9 107.1(2) . . ?
C7 N1 C9 109.9(3) . . ?
C8 N1 C10 111.9(3) . . ?
C7 N1 C10 110.3(3) . . ?
C9 N1 C10 110.4(3) . . ?
N1 C7 H7A 109.5 . . ?
N1 C7 H7B 109.5 . . ?
H7A C7 H7B 109.5 . . ?
N1 C7 H7C 109.5 . . ?
H7A C7 H7C 109.5 . . ?
H7B C7 H7C 109.5 . . ?
N1 C8 H8A 109.5 . . ?
N1 C8 H8B 109.5 . . ?
H8A C8 H8B 109.5 . . ?
N1 C8 H8C 109.5 . . ?
H8A C8 H8C 109.5 . . ?
H8B C8 H8C 109.5 . . ?
N1 C9 H9A 109.5 . . ?
N1 C9 H9B 109.5 . . ?
H9A C9 H9B 109.5 . . ?
N1 C9 H9C 109.5 . . ?
H9A C9 H9C 109.5 . . ?
H9B C9 H9C 109.5 . . ?
N1 C10 H10A 109.5 . . ?
N1 C10 H10B 109.5 . . ?
H10A C10 H10B 109.5 . . ?
N1 C10 H10C 109.5 . . ?
H10A C10 H10C 109.5 . . ?
H10B C10 H10C 109.5 . . ?

loop_
_geom_bond_atom_site_label_1
_geom_bond_atom_site_label_2
_geom_bond_distance
_geom_bond_site_symmetry_2
_geom_bond_publ_flag
I1 C2 2.085(3) . ?
I2 C4 2.097(3) . ?
I3 C6 2.088(3) . ?
F1 C1 1.342(4) . ?
F2 C3 1.345(4) . ?
F3 C5 1.351(4) . ?
C1 C6 1.383(4) . ?
C1 C2 1.390(5) . ?
C2 C3 1.379(5) . ?
C3 C4 1.385(5) . ?
C4 C5 1.390(4) . ?
C5 C6 1.376(4) . ?
N1 C8 1.459(4) . ?
N1 C7 1.490(4) . ?
N1 C9 1.493(4) . ?
N1 C10 1.493(4) . ?
C7 H7A 0.9800 . ?
C7 H7B 0.9800 . ?
C7 H7C 0.9800 . ?
C8 H8A 0.9800 . ?
C8 H8B 0.9800 . ?
C8 H8C 0.9800 . ?
C9 H9A 0.9800 . ?
C9 H9B 0.9800 . ?
C9 H9C 0.9800 . ?
C10 H10A 0.9800 . ?
C10 H10B 0.9800 . ?
C10 H10C 0.9800 . ?

loop_
_geom_hbond_atom_site_label_D
_geom_hbond_atom_site_label_H
_geom_hbond_atom_site_label_A
_geom_hbond_distance_DH
_geom_hbond_distance_HA
_geom_hbond_distance_DA
_geom_hbond_angle_DHA
_geom_hbond_site_symmetry_A
C7 H7A I4 0.98 3.24 4.132(3) 151.5 3_766
C7 H7C I4 0.98 3.26 4.104(4) 145.9 3_666
C8 H8A I4 0.98 2.87 3.818(3) 162.2 3_666
C8 H8B F3 0.98 2.57 3.489(4) 155.4 1_556
C8 H8C I4 0.98 2.88 3.837(3) 164.6 2_646
C9 H9A I4 0.98 3.23 4.124(4) 152.0 3_766
C9 H9B I4 0.98 3.28 4.114(4) 143.7 2_646
C10 H10A I4 0.98 3.24 4.104(4) 147.7 3_666
C10 H10C I4 0.98 3.16 4.067(4) 154.4 3_766

loop_
_geom_torsion_atom_site_label_1
_geom_torsion_atom_site_label_2
_geom_torsion_atom_site_label_3
_geom_torsion_atom_site_label_4
_geom_torsion
_geom_torsion_site_symmetry_1
_geom_torsion_site_symmetry_2
_geom_torsion_site_symmetry_3
_geom_torsion_site_symmetry_4
_geom_torsion_publ_flag
F1 C1 C2 C3 178.1(3) . . . . ?
C6 C1 C2 C3 0.2(5) . . . . ?
F1 C1 C2 I1 -0.4(4) . . . . ?
C6 C1 C2 I1 -178.2(2) . . . . ?
C1 C2 C3 F2 -179.4(3) . . . . ?
I1 C2 C3 F2 -1.0(4) . . . . ?
C1 C2 C3 C4 0.2(5) . . . . ?
I1 C2 C3 C4 178.7(2) . . . . ?
F2 C3 C4 C5 179.1(3) . . . . ?
C2 C3 C4 C5 -0.5(5) . . . . ?
F2 C3 C4 I2 0.0(4) . . . . ?
C2 C3 C4 I2 -179.6(2) . . . . ?
C3 C4 C5 F3 -179.0(3) . . . . ?
I2 C4 C5 F3 0.1(4) . . . . ?
C3 C4 C5 C6 0.4(5) . . . . ?
I2 C4 C5 C6 179.5(2) . . . . ?
F3 C5 C6 C1 179.4(3) . . . . ?
C4 C5 C6 C1 -0.1(5) . . . . ?
F3 C5 C6 I3 2.1(4) . . . . ?
C4 C5 C6 I3 -177.3(2) . . . . ?
F1 C1 C6 C5 -178.1(3) . . . . ?
C2 C1 C6 C5 -0.3(5) . . . . ?
F1 C1 C6 I3 -0.9(4) . . . . ?
C2 C1 C6 I3 176.9(2) . . . . ?
